data_7214463
loop_
_publ_author_name
'Khavasi, Hamid Reza'
'Hosseini, Mahdieh'
'Tehrani, Alireza Azhdari'
'Naderi, Soheila'

_publ_section_title
;
 Strengthening N&#x22EF;X halogen bonding via nitrogen substitution in the
 aromatic framework of halogen-substituted arylpyrazinamides
;
_journal_issue 21
_journal_name_full CrystEngComm
_journal_page_first 4546
_journal_paper_doi 10.1039/c3ce41856a
_journal_volume 16
_journal_year 2014
_chemical_formula_sum 'C11 H8 Cl N3 O'
_chemical_formula_weight 233.65
_chemical_name_systematic
; 
 ? 
;
_space_group_IT_number 2
_symmetry_cell_setting triclinic
_symmetry_space_group_name_Hall '-P 1'
_symmetry_space_group_name_H-M 'P -1'
_atom_sites_solution_hydrogens geom
_atom_sites_solution_primary direct
_atom_sites_solution_secondary difmap
_audit_creation_method SHELXL-97
_cell_angle_alpha 101.56(3)
_cell_angle_beta 96.55(2)
_cell_angle_gamma 110.55(3)
_cell_formula_units_Z 2
_cell_length_a 5.8988(19)
_cell_length_b 7.408(3)
_cell_length_c 13.191(4)
_cell_measurement_reflns_used 4692
_cell_measurement_temperature 298(2)
_cell_measurement_theta_max 27.00
_cell_measurement_theta_min 1.61
_cell_volume 518.0(3)
_computing_cell_refinement 'X-Area 1.31 (Stoe & Cie GmbH, 2005)'
_computing_data_collection 'X-Area 1.31 (Stoe & Cie GmbH, 2005)'
_computing_data_reduction 'X-Area 1.31 (Stoe & Cie GmbH, 2005)'
_computing_molecular_graphics 'ORTEP-3 for Windows (Farrugia, 1997)'
_computing_publication_material 'WinGX (Farrugia, 1999)'
_computing_structure_refinement 'SHELXL-97 (Sheldrick, 1997)'
_computing_structure_solution 'SHELXS-97 (Sheldrick, 1990)'
_diffrn_ambient_temperature 298(2)
_diffrn_detector_area_resol_mean '0.15 mm'
_diffrn_measured_fraction_theta_full 0.996
_diffrn_measured_fraction_theta_max 0.996
_diffrn_measurement_device_type 'STOE IPDS II'
_diffrn_measurement_method 'rotation method'
_diffrn_radiation_monochromator graphite
_diffrn_radiation_source 'fine-focus sealed tube'
_diffrn_radiation_type MoK\a
_diffrn_radiation_wavelength 0.71073
_diffrn_reflns_av_R_equivalents 0.0998
_diffrn_reflns_av_sigmaI/netI 0.0985
_diffrn_reflns_limit_h_max 7
_diffrn_reflns_limit_h_min -7
_diffrn_reflns_limit_k_max 9
_diffrn_reflns_limit_k_min -9
_diffrn_reflns_limit_l_max 16
_diffrn_reflns_limit_l_min -14
_diffrn_reflns_number 4692
_diffrn_reflns_theta_full 27.00
_diffrn_reflns_theta_max 27.00
_diffrn_reflns_theta_min 1.61
_diffrn_standards_number 0
_exptl_absorpt_coefficient_mu 0.348
_exptl_absorpt_correction_T_max 0.9696
_exptl_absorpt_correction_T_min 0.9414
_exptl_absorpt_correction_type numerical
_exptl_absorpt_process_details 'shape of crystal determined optically'
_exptl_crystal_colour Colorless
_exptl_crystal_density_diffrn 1.498
_exptl_crystal_density_method 'not measured'
_exptl_crystal_description Block
_exptl_crystal_F_000 240
_exptl_crystal_size_max 0.50
_exptl_crystal_size_mid 0.15
_exptl_crystal_size_min 0.10
_refine_diff_density_max 0.597
_refine_diff_density_min -0.696
_refine_diff_density_rms 0.158
_refine_ls_extinction_method none
_refine_ls_goodness_of_fit_ref 1.038
_refine_ls_hydrogen_treatment constr
_refine_ls_matrix_type full
_refine_ls_number_parameters 145
_refine_ls_number_reflns 2260
_refine_ls_number_restraints 0
_refine_ls_restrained_S_all 1.038
_refine_ls_R_factor_all 0.0815
_refine_ls_R_factor_gt 0.0715
_refine_ls_shift/su_max 0.001
_refine_ls_shift/su_mean 0.000
_refine_ls_structure_factor_coef Fsqd
_refine_ls_weighting_details 'calc w=1/[\s^2^(Fo^2^)+(0.2000P)^2^+0.0000P] where P=(Fo^2^+2Fc^2^)/3'
_refine_ls_weighting_scheme calc
_refine_ls_wR_factor_gt 0.1410
_refine_ls_wR_factor_ref 0.1512
_reflns_number_gt 2048
_reflns_number_total 2260
_reflns_threshold_expression >2sigma(I)
_cod_data_source_file c3ce41856a2.cif
_cod_data_source_block d:\determination\solution\857\new-kh857
_cod_depositor_comments
;
The following automatic conversions were performed:

'_symmetry_cell_setting' value 'Triclinic' changed to 'triclinic'
according to
/usr/data/users/saulius/crontab/automatic-downloads/rss-feeds/RSC/lib/dictionaries/cif_core.dic
dictionary named 'cif_core.dic' version 2.4.2 from 2011-04-26.

Automatic conversion script
Id: cif_fix_values 2281 2013-09-26 08:29:07Z andrius 

 Adding full bibliography for 7214461--7214468.cif.
;
_cod_original_sg_symbol_H-M P-1
_cod_original_formula_sum 'C11 H8 Cl1 N3 O1'
_cod_database_code 7214463

loop_
_symmetry_equiv_pos_as_xyz
'x, y, z'
'-x, -y, -z'

loop_
_atom_site_label
_atom_site_type_symbol
_atom_site_fract_x
_atom_site_fract_y
_atom_site_fract_z
_atom_site_U_iso_or_equiv
_atom_site_adp_type
_atom_site_occupancy
_atom_site_symmetry_multiplicity
_atom_site_calc_flag
_atom_site_refinement_flags
C1 C 0.5133(16) 0.2682(13) 0.1347(6) 0.069(2) Uani 1 1 d .
H1 H 0.6555 0.2881 0.1070 0.083 Uiso 1 1 calc R
C2 C 0.2955(16) 0.2433(14) 0.0698(6) 0.070(2) Uani 1 1 d .
H2 H 0.2977 0.2434 -0.0006 0.084 Uiso 1 1 calc R
C3 C 0.1008(15) 0.2171(12) 0.2028(6) 0.0589(19) Uani 1 1 d .
H3 H -0.0411 0.1999 0.2307 0.071 Uiso 1 1 calc R
C4 C 0.3117(14) 0.2385(12) 0.2685(5) 0.0562(18) Uani 1 1 d .
C5 C 0.3092(14) 0.2326(11) 0.3815(5) 0.0541(18) Uani 1 1 d .
C6 C 0.5739(14) 0.2548(12) 0.5461(6) 0.0580(18) Uani 1 1 d .
C7 C 0.3967(14) 0.1968(12) 0.6059(6) 0.062(2) Uani 1 1 d .
H7 H 0.2303 0.1538 0.5754 0.074 Uiso 1 1 calc R
C8 C 0.4651(15) 0.2023(13) 0.7112(6) 0.065(2) Uani 1 1 d .
H8 H 0.3454 0.1656 0.7515 0.078 Uiso 1 1 calc R
C9 C 0.7074(16) 0.2615(13) 0.7544(6) 0.066(2) Uani 1 1 d .
C10 C 0.8899(16) 0.3194(14) 0.6985(6) 0.070(2) Uani 1 1 d .
H10 H 1.0552 0.3615 0.7303 0.084 Uiso 1 1 calc R
C11 C 0.8231(15) 0.3138(13) 0.5935(7) 0.066(2) Uani 1 1 d .
H11 H 0.9446 0.3496 0.5538 0.079 Uiso 1 1 calc R
N1 N 0.5233(12) 0.2644(11) 0.2358(5) 0.0627(17) Uani 1 1 d .
N2 N 0.0871(14) 0.2195(12) 0.1022(6) 0.074(2) Uani 1 1 d .
N3 N 0.5243(11) 0.2565(10) 0.4395(5) 0.0598(17) Uani 1 1 d .
H3A H 0.6469 0.2752 0.4078 0.072 Uiso 1 1 calc R
O1 O 0.1174(11) 0.2129(10) 0.4146(5) 0.0747(17) Uani 1 1 d .
Cl1 Cl 0.7964(5) 0.2638(4) 0.88659(16) 0.0790(9) Uani 1 1 d .

loop_
_atom_site_aniso_label
_atom_site_aniso_U_11
_atom_site_aniso_U_22
_atom_site_aniso_U_33
_atom_site_aniso_U_23
_atom_site_aniso_U_13
_atom_site_aniso_U_12
C1 0.075(5) 0.109(7) 0.041(4) 0.031(4) 0.032(4) 0.043(5)
C2 0.067(5) 0.104(7) 0.043(4) 0.024(4) 0.016(4) 0.034(5)
C3 0.054(4) 0.078(5) 0.051(4) 0.022(4) 0.014(3) 0.028(4)
C4 0.062(5) 0.071(5) 0.037(3) 0.018(3) 0.009(3) 0.025(4)
C5 0.059(5) 0.065(5) 0.044(4) 0.023(3) 0.023(3) 0.022(4)
C6 0.055(4) 0.071(5) 0.053(4) 0.018(4) 0.018(4) 0.026(4)
C7 0.051(4) 0.081(5) 0.055(4) 0.030(4) 0.007(3) 0.022(4)
C8 0.058(5) 0.091(6) 0.049(4) 0.036(4) 0.014(4) 0.022(4)
C9 0.079(6) 0.085(6) 0.038(4) 0.026(4) 0.023(4) 0.028(5)
C10 0.061(5) 0.107(7) 0.045(4) 0.019(4) 0.014(4) 0.036(5)
C11 0.055(5) 0.089(6) 0.063(5) 0.029(4) 0.027(4) 0.030(4)
N1 0.057(4) 0.091(5) 0.048(3) 0.031(3) 0.022(3) 0.026(3)
N2 0.067(4) 0.099(5) 0.065(4) 0.038(4) 0.011(4) 0.033(4)
N3 0.056(4) 0.089(5) 0.042(3) 0.022(3) 0.019(3) 0.031(3)
O1 0.068(4) 0.115(5) 0.060(3) 0.043(3) 0.034(3) 0.040(3)
Cl1 0.0975(18) 0.1019(18) 0.0437(11) 0.0281(10) 0.0158(10) 0.0399(14)

loop_
_atom_type_symbol
_atom_type_description
_atom_type_scat_dispersion_real
_atom_type_scat_dispersion_imag
_atom_type_scat_source
C C 0.0033 0.0016 'International Tables Vol C Tables 4.2.6.8 and 6.1.1.4'
H H 0.0000 0.0000 'International Tables Vol C Tables 4.2.6.8 and 6.1.1.4'
N N 0.0061 0.0033 'International Tables Vol C Tables 4.2.6.8 and 6.1.1.4'
O O 0.0106 0.0060 'International Tables Vol C Tables 4.2.6.8 and 6.1.1.4'
Cl Cl 0.1484 0.1585 'International Tables Vol C Tables 4.2.6.8 and 6.1.1.4'

loop_
_geom_angle_atom_site_label_1
_geom_angle_atom_site_label_2
_geom_angle_atom_site_label_3
_geom_angle
N1 C1 C2 121.7(7)
N2 C2 C1 123.8(7)
N2 C3 C4 123.9(7)
N1 C4 C3 122.3(7)
N1 C4 C5 117.5(6)
C3 C4 C5 120.2(7)
O1 C5 N3 125.2(6)
O1 C5 C4 119.0(7)
N3 C5 C4 115.8(6)
C7 C6 C11 118.5(7)
C7 C6 N3 124.9(7)
C11 C6 N3 116.6(7)
C6 C7 C8 120.5(7)
C9 C8 C7 119.4(7)
C8 C9 C10 122.3(7)
C8 C9 Cl1 120.0(6)
C10 C9 Cl1 117.7(7)
C9 C10 C11 118.5(8)
C10 C11 C6 120.7(7)
C4 N1 C1 114.6(7)
C2 N2 C3 113.7(7)
C5 N3 C6 127.8(6)

loop_
_geom_bond_atom_site_label_1
_geom_bond_atom_site_label_2
_geom_bond_distance
C1 N1 1.334(9)
C1 C2 1.392(11)
C2 N2 1.313(11)
C3 N2 1.325(10)
C3 C4 1.373(10)
C4 N1 1.330(10)
C4 C5 1.502(9)
C5 O1 1.230(8)
C5 N3 1.339(10)
C6 C7 1.381(10)
C6 C11 1.404(11)
C6 N3 1.407(10)
C7 C8 1.390(10)
C8 C9 1.354(12)
C9 C10 1.368(11)
C9 Cl1 1.757(8)
C10 C11 1.385(11)

loop_
_geom_torsion_atom_site_label_1
_geom_torsion_atom_site_label_2
_geom_torsion_atom_site_label_3
_geom_torsion_atom_site_label_4
_geom_torsion
N1 C1 C2 N2 1.8(15)
N2 C3 C4 N1 0.2(13)
N2 C3 C4 C5 -179.6(7)
N1 C4 C5 O1 178.5(7)
C3 C4 C5 O1 -1.6(12)
N1 C4 C5 N3 0.7(11)
C3 C4 C5 N3 -179.4(7)
C11 C6 C7 C8 1.7(13)
N3 C6 C7 C8 -179.4(7)
C6 C7 C8 C9 -1.2(13)
C7 C8 C9 C10 0.9(14)
C7 C8 C9 Cl1 -178.5(6)
C8 C9 C10 C11 -1.0(14)
Cl1 C9 C10 C11 178.4(6)
C9 C10 C11 C6 1.5(13)
C7 C6 C11 C10 -1.9(13)
N3 C6 C11 C10 179.1(7)
C3 C4 N1 C1 0.1(12)
C5 C4 N1 C1 180.0(7)
C2 C1 N1 C4 -1.1(13)
C1 C2 N2 C3 -1.4(13)
C4 C3 N2 C2 0.4(12)
O1 C5 N3 C6 3.3(13)
C4 C5 N3 C6 -179.0(7)
C7 C6 N3 C5 10.6(13)
C11 C6 N3 C5 -170.5(7)
